data_7049873
loop_
_publ_author_name
'Huang, Chunmei'
'Han, Guopeng'
'Li, Hao'
'Zhang, Fangfang'
'Yang, Zhihua'
'Pan, Shilie'

_publ_section_title
;
 A new barium fluorooxoborate
 BaB<sub>5</sub>O<sub>8</sub>F&#x00B7;xH<sub>2</sub>O with large
 birefringence and a wide UV transparency window.
;
_journal_issue 20
_journal_name_full 'Dalton transactions (Cambridge, England : 2003)'
_journal_page_first 6714
_journal_page_last 6717
_journal_paper_doi 10.1039/c9dt00106a
_journal_volume 48
_journal_year 2019
_chemical_formula_moiety 'B5 Ba F H0.33 O8.17'
_chemical_formula_sum 'B5 Ba F H0.33 O8.17'
_chemical_formula_weight 341.39
_space_group_crystal_system orthorhombic
_space_group_IT_number 61
_space_group_name_Hall '-P 2ac 2ab'
_space_group_name_H-M_alt 'P b c a'
_symmetry_space_group_name_Hall '-P 2ac 2ab'
_symmetry_space_group_name_H-M 'P b c a'
_atom_sites_solution_hydrogens difmap
_audit_creation_date 2019-03-27
_audit_creation_method
;
Olex2 1.2
(compiled 2018.05.29 svn.r3508 for OlexSys, GUI svn.r5506)
;
_audit_update_record
;
2019-03-27 deposited with the CCDC.    2019-04-25 downloaded from the CCDC.
;
_cell_angle_alpha 90
_cell_angle_beta 90
_cell_angle_gamma 90
_cell_formula_units_Z 8
_cell_length_a 11.399(3)
_cell_length_b 9.429(3)
_cell_length_c 13.467(4)
_cell_measurement_reflns_used 2217
_cell_measurement_temperature 296(2)
_cell_measurement_theta_max 27.53
_cell_measurement_theta_min 3.19
_cell_volume 1447.4(7)
_computing_cell_refinement 'SAINT V8.38A (?, 2016)'
_computing_data_reduction 'SAINT V8.38A (?, 2016)'
_computing_molecular_graphics 'Olex2 (Dolomanov et al., 2009)'
_computing_publication_material 'Olex2 (Dolomanov et al., 2009)'
_computing_structure_refinement 'ShelXL (Sheldrick, 2015)'
_computing_structure_solution 'SHELXS-97 (Sheldrick, 1990)'
_diffrn_ambient_temperature 296.15
_diffrn_measured_fraction_theta_full 1.000
_diffrn_measured_fraction_theta_max 1.000
_diffrn_measurement_device_type 'Bruker APEX-II CCD'
_diffrn_measurement_method '\f and \w scans'
_diffrn_radiation_type MoK\a
_diffrn_radiation_wavelength 0.71073
_diffrn_reflns_av_R_equivalents 0.0404
_diffrn_reflns_av_unetI/netI 0.0312
_diffrn_reflns_Laue_measured_fraction_full 1.000
_diffrn_reflns_Laue_measured_fraction_max 1.000
_diffrn_reflns_limit_h_max 14
_diffrn_reflns_limit_h_min -14
_diffrn_reflns_limit_k_max 12
_diffrn_reflns_limit_k_min -7
_diffrn_reflns_limit_l_max 17
_diffrn_reflns_limit_l_min -15
_diffrn_reflns_number 8352
_diffrn_reflns_point_group_measured_fraction_full 1.000
_diffrn_reflns_point_group_measured_fraction_max 1.000
_diffrn_reflns_theta_full 25.242
_diffrn_reflns_theta_max 27.583
_diffrn_reflns_theta_min 3.025
_diffrn_standards_number 0
_exptl_absorpt_coefficient_mu 5.527
_exptl_absorpt_correction_T_max 0.7456
_exptl_absorpt_correction_T_min 0.6232
_exptl_absorpt_correction_type numerical
_exptl_absorpt_process_details
;
SADABS-2016/2 (Bruker,2016/2) was used for absorption correction.
wR2(int) was 0.0936 before and 0.0496 after correction.
The Ratio of minimum to maximum transmission is 0.8358.
The \l/2 correction factor is Not present.
;
_exptl_crystal_colour colourless
_exptl_crystal_density_diffrn 3.133
_exptl_crystal_density_method 'not measured'
_exptl_crystal_description BLOCK
_exptl_crystal_F_000 1245
_exptl_crystal_size_max 0.159
_exptl_crystal_size_mid 0.13
_exptl_crystal_size_min 0.08
_refine_diff_density_max 0.761
_refine_diff_density_min -0.677
_refine_diff_density_rms 0.158
_refine_ls_extinction_method none
_refine_ls_goodness_of_fit_ref 1.059
_refine_ls_hydrogen_treatment refxyz
_refine_ls_matrix_type full
_refine_ls_number_parameters 151
_refine_ls_number_reflns 1673
_refine_ls_number_restraints 3
_refine_ls_restrained_S_all 1.058
_refine_ls_R_factor_all 0.0329
_refine_ls_R_factor_gt 0.0244
_refine_ls_shift/su_max 0.000
_refine_ls_shift/su_mean 0.000
_refine_ls_structure_factor_coef Fsqd
_refine_ls_weighting_details 'w=1/[\s^2^(Fo^2^)+(0.0188P)^2^+3.8222P] where P=(Fo^2^+2Fc^2^)/3'
_refine_ls_weighting_scheme calc
_refine_ls_wR_factor_gt 0.0511
_refine_ls_wR_factor_ref 0.0551
_reflns_Friedel_coverage 0.000
_reflns_number_gt 1378
_reflns_number_total 1673
_reflns_threshold_expression 'I > 2\s(I)'
_cod_data_source_file c9dt00106a2.cif
_cod_data_source_block 1
_cod_depositor_comments 'Adding full bibliography for 7049873.cif.'
_cod_original_formula_sum 'B5 H0.33 Ba F O8.17'
_cod_database_code 7049873
_shelx_shelxl_version_number 2018/3
_shelx_space_group_comment
;
The symmetry employed for this shelxl refinement is uniquely defined
by the following loop, which should always be used as a source of
symmetry information in preference to the above space-group names.
They are only intended as comments.
;
_exptl_absorpt_special_details face-indexed
_olex2_refinement_description
;
1. Fixed Uiso
 At 1.5 times of:
  All O(H,H) groups
2. Restrained distances
 O9-H9B = O9-H9A
 0.85 with sigma of 0.02
 H9B-H9A
 1.35 with sigma of 0.02
3. Others
 Fixed Sof: O9(0.16667) H9B(0.16667) H9A(0.16667)
;
_olex2_submission_special_instructions 'No special instructions were received'

loop_
_space_group_symop_operation_xyz
'x, y, z'
'-x+1/2, -y, z+1/2'
'-x, y+1/2, -z+1/2'
'x+1/2, -y+1/2, -z'
'-x, -y, -z'
'x-1/2, y, -z-1/2'
'x, -y-1/2, z-1/2'
'-x-1/2, y-1/2, z'

loop_
_atom_site_label
_atom_site_type_symbol
_atom_site_fract_x
_atom_site_fract_y
_atom_site_fract_z
_atom_site_U_iso_or_equiv
_atom_site_adp_type
_atom_site_occupancy
_atom_site_site_symmetry_order
_atom_site_calc_flag
_atom_site_refinement_flags_posn
_atom_site_refinement_flags_occupancy
Ba1 Ba 0.43733(2) 0.16224(3) 0.37787(2) 0.01057(8) Uani 1 1 d . .
B1 B 0.5303(4) -0.1829(5) 0.3664(3) 0.0082(9) Uani 1 1 d . .
B2 B 0.3370(4) -0.1507(5) 0.4641(3) 0.0083(9) Uani 1 1 d . .
B3 B 0.1503(4) 0.1844(5) 0.3241(3) 0.0105(9) Uani 1 1 d . .
B4 B 0.7546(4) 0.2863(5) 0.3948(3) 0.0098(9) Uani 1 1 d . .
B5 B 0.6840(4) -0.0351(5) 0.2822(3) 0.0087(9) Uani 1 1 d . .
O1 O 0.5696(2) -0.0735(3) 0.2932(2) 0.0115(6) Uani 1 1 d . .
O2 O 0.4564(2) -0.1136(3) 0.43844(19) 0.0095(6) Uani 1 1 d . .
O3 O 0.2169(2) 0.2603(3) 0.38917(19) 0.0109(6) Uani 1 1 d . .
O4 O 0.6615(2) 0.2217(3) 0.43891(19) 0.0106(6) Uani 1 1 d . .
O5 O 0.7151(2) 0.0850(3) 0.22925(19) 0.0107(6) Uani 1 1 d . .
O6 O 0.8674(2) 0.2555(3) 0.4177(2) 0.0102(6) Uani 1 1 d . .
O7 O 0.7274(2) 0.3875(3) 0.3226(2) 0.0114(6) Uani 1 1 d . .
O8 O 0.0340(2) 0.2054(3) 0.3105(2) 0.0100(6) Uani 1 1 d . .
F1 F 0.2723(2) -0.0222(3) 0.47149(17) 0.0144(5) Uani 1 1 d . .
O9 O 0.4840(19) 0.453(2) 0.4472(17) 0.031(5) Uani 0.1667 1 d D P
H9B H 0.543(18) 0.41(2) 0.47(2) 0.047 Uiso 0.1667 1 d DR P
H9A H 0.48(3) 0.532(19) 0.48(2) 0.047 Uiso 0.1667 1 d DR P

loop_
_atom_site_aniso_label
_atom_site_aniso_U_11
_atom_site_aniso_U_22
_atom_site_aniso_U_33
_atom_site_aniso_U_23
_atom_site_aniso_U_13
_atom_site_aniso_U_12
Ba1 0.00776(13) 0.01380(14) 0.01016(13) 0.00151(9) 0.00062(9) 0.00153(9)
B1 0.008(2) 0.007(2) 0.009(2) -0.0006(17) -0.0019(17) -0.0022(17)
B2 0.008(2) 0.008(2) 0.008(2) -0.0013(17) 0.0019(16) -0.0030(17)
B3 0.012(2) 0.011(2) 0.009(2) -0.0001(17) -0.0002(17) -0.0006(18)
B4 0.011(2) 0.010(2) 0.009(2) -0.0029(17) -0.0002(17) -0.0007(18)
B5 0.009(2) 0.015(2) 0.0024(19) -0.0018(16) -0.0001(16) -0.0004(18)
O1 0.0071(13) 0.0144(15) 0.0131(14) 0.0076(12) 0.0009(11) -0.0013(12)
O2 0.0107(14) 0.0097(14) 0.0082(13) -0.0030(11) 0.0012(11) -0.0020(11)
O3 0.0093(14) 0.0135(15) 0.0099(14) -0.0055(11) -0.0014(11) 0.0011(11)
O4 0.0081(14) 0.0158(15) 0.0080(13) 0.0042(12) -0.0007(11) -0.0017(12)
O5 0.0088(13) 0.0124(15) 0.0110(14) 0.0058(11) 0.0001(11) 0.0012(11)
O6 0.0091(14) 0.0120(15) 0.0096(13) 0.0040(11) 0.0006(11) 0.0004(11)
O7 0.0067(13) 0.0137(15) 0.0137(14) 0.0049(12) -0.0007(11) -0.0022(12)
O8 0.0089(14) 0.0126(15) 0.0086(13) -0.0052(11) -0.0003(11) 0.0029(12)
F1 0.0150(12) 0.0094(12) 0.0189(12) -0.0011(10) 0.0043(10) 0.0024(10)
O9 0.030(12) 0.019(12) 0.045(14) 0.007(10) 0.005(10) 0.015(10)

loop_
_atom_type_symbol
_atom_type_description
_atom_type_scat_dispersion_real
_atom_type_scat_dispersion_imag
_atom_type_scat_source
B B 0.0013 0.0007 'International Tables Vol C Tables 4.2.6.8 and 6.1.1.4'
O O 0.0106 0.0060 'International Tables Vol C Tables 4.2.6.8 and 6.1.1.4'
F F 0.0171 0.0103 'International Tables Vol C Tables 4.2.6.8 and 6.1.1.4'
Ba Ba -0.3244 2.2819 'International Tables Vol C Tables 4.2.6.8 and 6.1.1.4'
H H 0.0000 0.0000 'International Tables Vol C Tables 4.2.6.8 and 6.1.1.4'

loop_
_geom_angle_atom_site_label_1
_geom_angle_atom_site_label_2
_geom_angle_atom_site_label_3
_geom_angle
_geom_angle_site_symmetry_1
_geom_angle_site_symmetry_3
B1 Ba1 H9B 59(6) 5_656 .
B2 Ba1 B1 44.57(10) 5_656 5_656
B2 Ba1 H9B 55.4(13) 5_656 .
O1 Ba1 B1 112.08(9) . 5_656
O1 Ba1 B2 79.99(9) . 5_656
O1 Ba1 O5 93.64(8) . 6_556
O1 Ba1 O6 134.44(7) . 4_456
O1 Ba1 O9 137.7(4) . .
O1 Ba1 H9B 125(4) . .
O2 Ba1 B1 75.45(9) . 5_656
O2 Ba1 B1 23.60(9) 5_656 5_656
O2 Ba1 B2 25.34(9) 5_656 5_656
O2 Ba1 B2 73.60(10) . 5_656
O2 Ba1 O1 89.83(8) 5_656 .
O2 Ba1 O1 49.54(8) . .
O2 Ba1 O2 62.94(9) . 5_656
O2 Ba1 O4 91.78(8) . .
O2 Ba1 O5 88.84(8) . 6_556
O2 Ba1 O5 138.70(8) 5_656 6_556
O2 Ba1 O6 89.62(8) . 4_456
O2 Ba1 O6 48.55(8) 5_656 4_456
O2 Ba1 O8 112.20(8) . 6_656
O2 Ba1 O8 131.07(8) 5_656 6_656
O2 Ba1 F1 78.14(7) 5_656 .
O2 Ba1 F1 48.80(7) . .
O2 Ba1 O9 78.1(4) 5_656 .
O2 Ba1 O9 141.0(4) . .
O2 Ba1 H9B 64(4) 5_656 .
O2 Ba1 H9B 127(3) . .
O3 Ba1 B1 91.37(9) . 5_656
O3 Ba1 B2 134.16(9) . 5_656
O3 Ba1 O1 140.26(8) . .
O3 Ba1 O2 114.38(8) . 5_656
O3 Ba1 O2 112.67(8) . .
O3 Ba1 O4 141.78(9) . .
O3 Ba1 O5 47.22(8) . 6_556
O3 Ba1 O6 66.78(7) . 4_456
O3 Ba1 O8 111.75(8) . 6_656
O3 Ba1 F1 64.39(8) . .
O3 Ba1 O9 80.2(4) . .
O3 Ba1 H9B 95(3) . .
O4 Ba1 B1 65.92(9) . 5_656
O4 Ba1 B2 25.59(9) . 5_656
O4 Ba1 O1 77.96(8) . .
O4 Ba1 O2 50.49(8) . 5_656
O4 Ba1 O5 168.26(7) . 6_556
O4 Ba1 O6 85.35(8) . 4_456
O4 Ba1 O8 82.82(8) . 6_656
O4 Ba1 F1 127.31(7) . .
O4 Ba1 O9 63.0(4) . .
O4 Ba1 H9B 47(2) . .
O5 Ba1 B1 125.44(9) 6_556 5_656
O5 Ba1 B2 161.30(9) 6_556 5_656
O5 Ba1 H9B 138.6(10) 6_556 .
O6 Ba1 B1 24.97(9) 4_456 5_656
O6 Ba1 B2 67.96(9) 4_456 5_656
O6 Ba1 O5 106.38(7) 4_456 6_556
O6 Ba1 H9B 60(6) 4_456 .
O8 Ba1 B1 148.30(9) 6_656 5_656
O8 Ba1 B2 106.22(9) 6_656 5_656
O8 Ba1 O1 63.42(8) 6_656 .
O8 Ba1 O5 86.09(8) 6_656 6_556
O8 Ba1 O6 155.39(8) 6_656 4_456
O8 Ba1 F1 138.51(7) 6_656 .
O8 Ba1 O9 94.6(5) 6_656 .
O8 Ba1 H9B 97(6) 6_656 .
F1 Ba1 B1 70.48(9) . 5_656
F1 Ba1 B2 101.90(9) . 5_656
F1 Ba1 O1 92.81(7) . .
F1 Ba1 O5 60.59(7) . 6_556
F1 Ba1 O6 64.71(7) . 4_456
F1 Ba1 O9 123.1(4) . .
F1 Ba1 H9B 125(6) . .
O9 Ba1 B1 67.3(4) . 5_656
O9 Ba1 B2 71.9(4) . 5_656
O9 Ba1 O5 122.0(4) . 6_556
O9 Ba1 O6 60.8(5) . 4_456
O9 Ba1 H9B 16.7(7) . .
O1 B1 Ba1 125.7(2) . 5_656
O2 B1 Ba1 50.83(17) . 5_656
O2 B1 O1 107.8(3) . .
O2 B1 O6 109.0(3) . 8_755
O2 B1 O8 111.9(3) . 8_655
O6 B1 Ba1 58.18(18) 8_755 5_656
O6 B1 O1 110.1(3) 8_755 .
O6 B1 O8 110.4(3) 8_755 8_655
O8 B1 Ba1 126.4(2) 8_655 5_656
O8 B1 O1 107.6(3) 8_655 .
O2 B2 Ba1 55.65(18) . 5_656
O2 B2 O3 111.9(3) . 8_655
O2 B2 O4 108.2(3) . 5_656
O3 B2 Ba1 138.7(3) 8_655 5_656
O3 B2 O4 111.1(3) 8_655 5_656
O4 B2 Ba1 53.81(18) 5_656 5_656
F1 B2 Ba1 112.5(2) . 5_656
F1 B2 O2 107.4(3) . .
F1 B2 O3 108.8(3) . 8_655
F1 B2 O4 109.4(3) . 5_656
O3 B3 O5 113.0(4) . 6_556
O8 B3 O3 123.7(4) . .
O8 B3 O5 123.3(4) . 6_556
O4 B4 O7 115.9(4) . .
O6 B4 O4 123.0(4) . .
O6 B4 O7 121.0(4) . .
O1 B5 O5 121.3(4) . .
O7 B5 O1 121.7(4) 8_755 .
O7 B5 O5 117.0(4) 8_755 .
B1 O1 Ba1 96.5(2) . .
B5 O1 Ba1 109.6(2) . .
B5 O1 B1 122.8(3) . .
Ba1 O2 Ba1 117.06(9) . 5_656
B1 O2 Ba1 105.6(2) . 5_656
B1 O2 Ba1 106.1(2) . .
B1 O2 B2 126.9(3) . .
B2 O2 Ba1 103.1(2) . .
B2 O2 Ba1 99.0(2) . 5_656
B2 O3 Ba1 129.5(2) 8_665 .
B3 O3 Ba1 107.7(2) . .
B3 O3 B2 121.1(3) . 8_665
B2 O4 Ba1 100.6(2) 5_656 .
B4 O4 Ba1 133.4(2) . .
B4 O4 B2 125.7(3) . 5_656
B3 O5 Ba1 92.1(2) 6_656 6_656
B5 O5 Ba1 131.4(2) . 6_656
B5 O5 B3 132.8(3) . 6_656
B1 O6 Ba1 96.9(2) 8_765 4_556
B4 O6 Ba1 114.2(2) . 4_556
B4 O6 B1 124.0(3) . 8_765
B5 O7 B4 118.7(3) 8_765 .
B1 O8 Ba1 111.6(2) 8_665 6_556
B3 O8 Ba1 119.2(2) . 6_556
B3 O8 B1 121.2(3) . 8_665
B2 F1 Ba1 98.4(2) . .
Ba1 O9 H9B 80(10) . .
Ba1 O9 H9A 163(10) . .
O9 O9 Ba1 141.3(18) 5_666 .
O9 O9 H9B 76(10) 5_666 .
O9 O9 H9A 32(10) 5_666 .
H9B O9 H9A 105(3) . .

loop_
_geom_bond_atom_site_label_1
_geom_bond_atom_site_label_2
_geom_bond_distance
_geom_bond_site_symmetry_2
Ba1 O1 2.918(3) .
Ba1 O2 2.792(3) 5_656
Ba1 O2 2.735(3) .
Ba1 O3 2.682(3) .
Ba1 O4 2.743(3) .
Ba1 O5 3.005(3) 6_556
Ba1 O6 2.969(3) 4_456
Ba1 O8 2.796(3) 6_656
Ba1 F1 2.855(2) .
Ba1 O9 2.95(2) .
B1 O1 1.496(5) .
B1 O2 1.442(5) .
B1 O6 1.475(5) 8_755
B1 O8 1.487(5) 8_655
B2 O2 1.447(5) .
B2 O3 1.450(5) 8_655
B2 O4 1.468(5) 5_656
B2 F1 1.421(5) .
B3 O3 1.362(5) .
B3 O5 1.393(5) 6_556
B3 O8 1.354(5) .
B4 O4 1.360(5) .
B4 O6 1.354(5) .
B4 O7 1.398(5) .
B5 O1 1.361(5) .
B5 O5 1.384(5) .
B5 O7 1.360(5) 8_755
O9 O9 1.71(4) 5_666
O9 H9B 0.85(2) .
O9 H9A 0.85(2) .

loop_
_geom_hbond_atom_site_label_D
_geom_hbond_atom_site_label_H
_geom_hbond_atom_site_label_A
_geom_hbond_distance_DH
_geom_hbond_distance_HA
_geom_hbond_distance_DA
_geom_hbond_angle_DHA
_geom_hbond_site_symmetry_A
_geom_hbond_publ_flag
O9 H9A O9 0.85(2) 1.1(2) 1.71(4) 123(28) 5_666 yes

loop_
_geom_torsion_atom_site_label_1
_geom_torsion_atom_site_label_2
_geom_torsion_atom_site_label_3
_geom_torsion_atom_site_label_4
_geom_torsion
_geom_torsion_site_symmetry_1
_geom_torsion_site_symmetry_4
Ba1 B1 O1 Ba1 -56.8(3) 5_656 .
Ba1 B1 O1 B5 61.6(5) 5_656 .
Ba1 B1 O2 Ba1 124.87(18) 5_656 .
Ba1 B1 O2 B2 -114.4(4) 5_656 .
Ba1 B2 O2 Ba1 -120.65(15) 5_656 .
Ba1 B2 O2 B1 117.4(4) 5_656 .
Ba1 B2 F1 Ba1 73.32(18) 5_656 .
O1 B1 O2 Ba1 -121.9(2) . 5_656
O1 B1 O2 Ba1 2.9(3) . .
O1 B1 O2 B2 123.7(4) . .
O1 B5 O5 Ba1 -155.0(3) . 6_656
O1 B5 O5 B3 -2.8(7) . 6_656
O2 B1 O1 Ba1 -2.7(3) . .
O2 B1 O1 B5 115.7(4) . .
O2 B2 F1 Ba1 14.0(3) . .
O3 B2 O2 Ba1 -134.9(3) 8_655 5_656
O3 B2 O2 Ba1 104.4(3) 8_655 .
O3 B2 O2 B1 -17.6(5) 8_655 .
O3 B2 F1 Ba1 -107.2(3) 8_655 .
O3 B3 O8 Ba1 147.0(3) . 6_556
O3 B3 O8 B1 0.8(6) . 8_665
O4 B2 O2 Ba1 -132.9(3) 5_656 .
O4 B2 O2 Ba1 -12.2(3) 5_656 5_656
O4 B2 O2 B1 105.1(4) 5_656 .
O4 B2 F1 Ba1 131.2(3) 5_656 .
O4 B4 O6 Ba1 -66.7(5) . 4_556
O4 B4 O6 B1 175.8(4) . 8_765
O4 B4 O7 B5 174.1(4) . 8_765
O5 B3 O3 Ba1 -1.8(4) 6_556 .
O5 B3 O3 B2 -168.3(3) 6_556 8_665
O5 B3 O8 Ba1 -31.2(5) 6_556 6_556
O5 B3 O8 B1 -177.4(4) 6_556 8_665
O5 B5 O1 Ba1 -54.9(4) . .
O5 B5 O1 B1 -166.8(3) . .
O6 B1 O1 Ba1 -121.4(3) 8_755 .
O6 B1 O1 B5 -3.1(5) 8_755 .
O6 B1 O2 Ba1 122.4(3) 8_755 .
O6 B1 O2 Ba1 -2.4(3) 8_755 5_656
O6 B1 O2 B2 -116.8(4) 8_755 .
O6 B4 O4 Ba1 -151.4(3) . .
O6 B4 O4 B2 22.2(6) . 5_656
O6 B4 O7 B5 -6.3(6) . 8_765
O7 B4 O4 Ba1 28.1(6) . .
O7 B4 O4 B2 -158.3(4) . 5_656
O7 B4 O6 Ba1 113.8(3) . 4_556
O7 B4 O6 B1 -3.7(6) . 8_765
O7 B5 O1 Ba1 125.1(3) 8_755 .
O7 B5 O1 B1 13.2(6) 8_755 .
O7 B5 O5 Ba1 25.1(5) 8_755 6_656
O7 B5 O5 B3 177.3(4) 8_755 6_656
O8 B1 O1 Ba1 118.2(3) 8_655 .
O8 B1 O1 B5 -123.4(4) 8_655 .
O8 B1 O2 Ba1 119.9(3) 8_655 5_656
O8 B1 O2 Ba1 -115.2(3) 8_655 .
O8 B1 O2 B2 5.5(5) 8_655 .
O8 B3 O3 Ba1 179.8(3) . .
O8 B3 O3 B2 13.3(6) . 8_665
F1 B2 O2 Ba1 105.8(3) . 5_656
F1 B2 O2 Ba1 -14.9(3) . .
F1 B2 O2 B1 -136.9(4) . .
